data_4513207
loop_
_publ_author_name
'Erer, Hakan'
'Ye\,silel, Okan Zafer'
'Ar\?ic\?i, M\"ursel'

_publ_section_title
;
 A Series of Zinc(II) 3D \\rightarrow 3D Interpenetrated Coordination
 Polymers Based On Thiophene-2,5-dicarboxylate and Bis(Imidazole)
 Derivative Linkers
;
_journal_issue 7
_journal_name_full 'Crystal Growth &amp; Design'
_journal_page_first 3201
_journal_paper_doi 10.1021/acs.cgd.5b00276
_journal_volume 15
_journal_year 2015
_chemical_formula_moiety 'C13 H13 N2 O4 S Zn'
_chemical_formula_sum 'C13 H13 N2 O4 S Zn'
_chemical_formula_weight 358.68
_chemical_name_systematic
;
 ? 
;
_space_group_crystal_system monoclinic
_space_group_IT_number 14
_space_group_name_Hall '-P 2yn'
_space_group_name_H-M_alt 'P 1 21/n 1'
_symmetry_space_group_name_Hall '-P 2yn'
_symmetry_space_group_name_H-M 'P 1 21/n 1'
_atom_sites_solution_hydrogens geom
_atom_sites_solution_primary direct
_atom_sites_solution_secondary difmap
_audit_creation_date 2015-05-22
_audit_creation_method
;
Olex2 1.2
(compiled 2015.01.26 svn.r3150 for OlexSys, GUI svn.r4998)
;
_cell_angle_alpha 90.00
_cell_angle_beta 92.08
_cell_angle_gamma 90.00
_cell_formula_units_Z 4
_cell_length_a 8.588
_cell_length_b 13.660
_cell_length_c 12.433
_cell_measurement_reflns_used 5878
_cell_measurement_temperature 293(2)
_cell_measurement_theta_max 27.35
_cell_measurement_theta_min 2.22
_cell_volume 1457.580
_computing_cell_refinement 'APEX2 v2012.10-0 (Bruker AXS)'
_computing_data_collection 'APEX2 (Bruker, 2007)'
_computing_data_reduction 'SAINT V8.27B (Bruker AXS, 2009)'
_computing_molecular_graphics 'Olex2 (Dolomanov et al., 2009)'
_computing_publication_material 'Olex2 (Dolomanov et al., 2009)'
_computing_structure_refinement 'ShelXL (Sheldrick, 2008)'
_computing_structure_solution 'SHELXS-97 (Sheldrick, 1990)'
_diffrn_ambient_temperature 293(2)
_diffrn_detector_area_resol_mean 8.3333
_diffrn_measured_fraction_theta_full 0.997
_diffrn_measured_fraction_theta_max 0.997
_diffrn_measurement_device_type 'Bruker APEX II QUAZAR'
_diffrn_measurement_method '\f and \w scans'
_diffrn_radiation_monochromator 'multilayer QUAZAR mirrors'
_diffrn_radiation_type MoK\a
_diffrn_radiation_wavelength 0.71073
_diffrn_reflns_av_R_equivalents 0.0278
_diffrn_reflns_av_unetI/netI 0.0265
_diffrn_reflns_limit_h_max 11
_diffrn_reflns_limit_h_min -10
_diffrn_reflns_limit_k_max 17
_diffrn_reflns_limit_k_min -16
_diffrn_reflns_limit_l_max 16
_diffrn_reflns_limit_l_min -16
_diffrn_reflns_number 10771
_diffrn_reflns_theta_full 27.45
_diffrn_reflns_theta_max 27.45
_diffrn_reflns_theta_min 2.22
_diffrn_source 'fine-focus sealed tube'
_diffrn_standards_number 0
_exptl_absorpt_coefficient_mu 1.844
_exptl_absorpt_correction_type none
_exptl_crystal_colour colourless
_exptl_crystal_colour_primary colourless
_exptl_crystal_density_diffrn 1.635
_exptl_crystal_density_method 'not measured'
_exptl_crystal_description block
_exptl_crystal_F_000 732
_exptl_crystal_size_max 0.347
_exptl_crystal_size_mid 0.166
_exptl_crystal_size_min 0.155
_refine_diff_density_max 0.813
_refine_diff_density_min -0.507
_refine_diff_density_rms 0.063
_refine_ls_extinction_method none
_refine_ls_goodness_of_fit_ref 1.030
_refine_ls_hydrogen_treatment constr
_refine_ls_matrix_type full
_refine_ls_number_parameters 191
_refine_ls_number_reflns 3315
_refine_ls_number_restraints 1
_refine_ls_restrained_S_all 1.100
_refine_ls_R_factor_all 0.0363
_refine_ls_R_factor_gt 0.0305
_refine_ls_shift/su_max 0.000
_refine_ls_shift/su_mean 0.000
_refine_ls_structure_factor_coef Fsqd
_refine_ls_weighting_details 'calc w=1/[\s^2^(Fo^2^)+(0.0378P)^2^+1.2392P] where P=(Fo^2^+2Fc^2^)/3'
_refine_ls_weighting_scheme calc
_refine_ls_wR_factor_gt 0.0788
_refine_ls_wR_factor_ref 0.0813
_reflns_number_gt 2919
_reflns_number_total 3315
_reflns_threshold_expression >2sigma(I)
_cod_data_source_file cg5b00276_si_002.cif
_cod_data_source_block 2_He1834
_cod_depositor_comments 'Adding full bibliography for 4513206--4513212.cif.'
_cod_original_cell_volume 1457.6
_cod_database_code 4513207

loop_
_space_group_symop_id
_space_group_symop_operation_xyz
1 'x, y, z'
2 '-x+1/2, y+1/2, -z+1/2'
3 '-x, -y, -z'
4 'x-1/2, -y-1/2, z-1/2'

loop_
_atom_site_label
_atom_site_type_symbol
_atom_site_fract_x
_atom_site_fract_y
_atom_site_fract_z
_atom_site_U_iso_or_equiv
_atom_site_adp_type
_atom_site_occupancy
_atom_site_calc_flag
_atom_site_refinement_flags_posn
Zn1 Zn 0.14545(3) 0.462403(18) 0.56593(2) 0.02671(10) Uani 1 d .
S1 S -0.30887(8) 0.72838(5) 0.75944(5) 0.03640(16) Uani 1 d .
O1 O 0.2278(2) 0.58727(14) 0.49576(15) 0.0428(5) Uani 1 d .
O3 O -0.0171(2) 0.35784(14) 0.59659(17) 0.0450(5) Uani 1 d .
N1 N 0.3238(2) 0.44232(15) 0.67255(16) 0.0327(4) Uani 1 d .
O2 O 0.0141(3) 0.55554(15) 0.65724(16) 0.0522(6) Uani 1 d .
O4 O 0.2006(2) 0.38843(15) 0.42862(15) 0.0441(5) Uani 1 d .
C3 C -0.1057(3) 0.60674(17) 0.6502(2) 0.0345(6) Uani 1 d .
C1 C 0.1591(3) 0.64238(17) 0.42977(19) 0.0323(5) Uani 1 d .
N2 N 0.4738(3) 0.41005(16) 0.81426(17) 0.0394(5) Uani 1 d .
C5 C -0.1353(3) 0.66888(17) 0.74625(19) 0.0333(5) Uani 1 d .
C2 C 0.2578(3) 0.71604(17) 0.37628(19) 0.0323(5) Uani 1 d .
C6 C -0.0321(3) 0.6905(2) 0.8286(2) 0.0413(6) Uani 1 d .
H6 H 0.0675 0.6640 0.8352 0.050 Uiso 1 calc R
C8 C 0.5590(4) 0.4677(2) 0.7472(2) 0.0434(6) Uani 1 d .
H8 H 0.6612 0.4886 0.7593 0.052 Uiso 1 calc R
C9 C 0.3316(3) 0.39617(18) 0.7667(2) 0.0356(5) Uani 1 d .
C7 C 0.4662(3) 0.4879(2) 0.6613(2) 0.0390(6) Uani 1 d .
H7 H 0.4931 0.5264 0.6032 0.047 Uiso 1 calc R
C4 C 0.4078(3) 0.7425(2) 0.4026(2) 0.0392(6) Uani 1 d .
H4 H 0.4638 0.7190 0.4626 0.047 Uiso 1 calc R
C10 C 0.2019(4) 0.3400(2) 0.8137(2) 0.0493(7) Uani 1 d .
H10A H 0.2455 0.2920 0.8637 0.059 Uiso 1 calc R
H10B H 0.1460 0.3049 0.7565 0.059 Uiso 1 calc R
C12 C 0.5286(4) 0.3777(2) 0.9219(2) 0.0513(8) Uani 1 d .
H12A H 0.4614 0.3255 0.9455 0.062 Uiso 1 calc R
H12B H 0.6328 0.3512 0.9171 0.062 Uiso 1 calc R
C13 C 0.5312(9) 0.4538(3) 1.0005(3) 0.124(3) Uani 1 d D
H13A H 0.4895 0.4234 1.0638 0.148 Uiso 1 calc R
H13B H 0.6411 0.4641 1.0176 0.148 Uiso 1 calc R
C11 C 0.0888(5) 0.4032(3) 0.8715(3) 0.0749(11) Uani 1 d .
H11A H 0.0446 0.4508 0.8225 0.112 Uiso 1 calc GR
H11B H 0.1422 0.4361 0.9303 0.112 Uiso 1 calc GR
H11C H 0.0072 0.3631 0.8987 0.112 Uiso 1 calc GR

loop_
_atom_site_aniso_label
_atom_site_aniso_U_11
_atom_site_aniso_U_22
_atom_site_aniso_U_33
_atom_site_aniso_U_23
_atom_site_aniso_U_13
_atom_site_aniso_U_12
Zn1 0.03657(17) 0.02130(15) 0.02291(15) 0.00296(10) 0.01017(11) 0.00295(10)
S1 0.0400(3) 0.0323(3) 0.0376(3) -0.0139(3) 0.0096(3) 0.0035(2)
O1 0.0591(12) 0.0326(10) 0.0369(10) 0.0151(8) 0.0057(9) -0.0088(8)
O3 0.0444(11) 0.0348(10) 0.0568(12) 0.0188(9) 0.0135(9) -0.0041(8)
N1 0.0406(12) 0.0301(10) 0.0279(10) 0.0042(8) 0.0082(9) 0.0026(8)
O2 0.0732(15) 0.0472(12) 0.0375(11) -0.0057(9) 0.0188(10) 0.0265(11)
O4 0.0504(11) 0.0463(11) 0.0363(10) -0.0152(9) 0.0129(9) 0.0019(9)
C3 0.0497(15) 0.0238(12) 0.0316(12) -0.0027(10) 0.0214(11) 0.0012(10)
C1 0.0494(15) 0.0212(11) 0.0273(11) 0.0012(9) 0.0155(10) -0.0037(10)
N2 0.0554(14) 0.0348(12) 0.0278(10) -0.0040(9) -0.0024(10) 0.0028(10)
C5 0.0458(14) 0.0242(11) 0.0310(12) -0.0032(9) 0.0158(10) 0.0066(10)
C2 0.0478(14) 0.0214(11) 0.0286(11) 0.0047(9) 0.0131(10) -0.0013(10)
C6 0.0488(15) 0.0392(14) 0.0364(13) -0.0031(11) 0.0062(12) 0.0158(12)
C8 0.0459(16) 0.0431(16) 0.0412(15) -0.0050(12) -0.0001(12) -0.0050(12)
C9 0.0506(15) 0.0289(12) 0.0277(12) 0.0010(10) 0.0051(11) 0.0032(11)
C7 0.0446(15) 0.0385(14) 0.0346(13) 0.0013(11) 0.0100(11) -0.0028(11)
C4 0.0536(16) 0.0344(14) 0.0295(12) 0.0053(11) 0.0022(11) -0.0094(12)
C10 0.0585(18) 0.0505(17) 0.0392(15) 0.0192(13) 0.0071(13) -0.0036(14)
C12 0.076(2) 0.0452(17) 0.0323(14) -0.0013(12) -0.0110(14) 0.0116(15)
C13 0.251(7) 0.072(3) 0.043(2) -0.024(2) -0.061(3) 0.073(4)
C11 0.070(2) 0.102(3) 0.054(2) 0.014(2) 0.0151(18) -0.005(2)

loop_
_atom_type_symbol
_atom_type_description
_atom_type_scat_dispersion_real
_atom_type_scat_dispersion_imag
_atom_type_scat_source
C C 0.0033 0.0016 'International Tables Vol C Tables 4.2.6.8 and 6.1.1.4'
H H 0.0000 0.0000 'International Tables Vol C Tables 4.2.6.8 and 6.1.1.4'
N N 0.0061 0.0033 'International Tables Vol C Tables 4.2.6.8 and 6.1.1.4'
O O 0.0106 0.0060 'International Tables Vol C Tables 4.2.6.8 and 6.1.1.4'
S S 0.1246 0.1234 'International Tables Vol C Tables 4.2.6.8 and 6.1.1.4'
Zn Zn 0.2839 1.4301 'International Tables Vol C Tables 4.2.6.8 and 6.1.1.4'

loop_
_geom_angle_atom_site_label_1
_geom_angle_atom_site_label_2
_geom_angle_atom_site_label_3
_geom_angle
_geom_angle_site_symmetry_1
_geom_angle_site_symmetry_3
O1 Zn1 Zn1 77.54(6) . 3_566
O1 Zn1 O2 85.71(8) . .
O1 Zn1 O4 87.84(8) . .
O3 Zn1 Zn1 77.77(6) . 3_566
O3 Zn1 O1 155.29(8) . .
O3 Zn1 O2 86.42(9) . .
O3 Zn1 O4 89.47(8) . .
N1 Zn1 Zn1 166.26(6) . 3_566
N1 Zn1 O1 97.34(8) . .
N1 Zn1 O3 106.94(8) . .
N1 Zn1 O2 98.05(9) . .
N1 Zn1 O4 106.75(8) . .
O2 Zn1 Zn1 69.05(6) . 3_566
O4 Zn1 Zn1 85.95(6) . 3_566
O4 Zn1 O2 154.98(9) . .
C5 S1 C2 91.50(12) . 4_576
C1 O1 Zn1 128.29(18) . .
C1 O3 Zn1 128.23(16) 3_566 .
C9 N1 Zn1 131.23(18) . .
C9 N1 C7 106.6(2) . .
C7 N1 Zn1 121.85(17) . .
C3 O2 Zn1 140.69(19) . .
C3 O4 Zn1 117.47(16) 3_566 .
O2 C3 O4 126.6(2) . 3_566
O2 C3 C5 115.3(2) . .
O4 C3 C5 118.1(2) 3_566 .
O1 C1 O3 127.2(2) . 3_566
O1 C1 C2 116.1(2) . .
O3 C1 C2 116.7(2) 3_566 .
C8 N2 C12 124.3(3) . .
C9 N2 C8 107.9(2) . .
C9 N2 C12 127.7(3) . .
C3 C5 S1 121.4(2) . .
C6 C5 S1 111.72(18) . .
C6 C5 C3 126.8(2) . .
C1 C2 S1 119.9(2) . 4_675
C4 C2 S1 111.59(18) . 4_675
C4 C2 C1 128.3(2) . .
C5 C6 H6 123.6 . .
C5 C6 C4 112.9(2) . 4_576
C4 C6 H6 123.6 4_576 .
N2 C8 H8 126.7 . .
C7 C8 N2 106.7(3) . .
C7 C8 H8 126.7 . .
N1 C9 N2 109.6(2) . .
N1 C9 C10 125.1(2) . .
N2 C9 C10 125.2(2) . .
N1 C7 H7 125.4 . .
C8 C7 N1 109.3(2) . .
C8 C7 H7 125.4 . .
C2 C4 C6 112.3(2) . 4_675
C2 C4 H4 123.8 . .
C6 C4 H4 123.8 4_675 .
C9 C10 H10A 108.9 . .
C9 C10 H10B 108.9 . .
C9 C10 C11 113.5(3) . .
H10A C10 H10B 107.7 . .
C11 C10 H10A 108.9 . .
C11 C10 H10B 108.9 . .
N2 C12 H12A 108.8 . .
N2 C12 H12B 108.8 . .
H12A C12 H12B 107.7 . .
C13 C12 N2 113.7(3) . .
C13 C12 H12A 108.8 . .
C13 C12 H12B 108.8 . .
C12 C13 H13A 104.3 . .
C12 C13 H13B 104.3 . .
C13 C13 C12 131.9(5) 3_667 .
C13 C13 H13A 104.3 3_667 .
C13 C13 H13B 104.3 3_667 .
H13A C13 H13B 105.6 . .
C10 C11 H11A 109.5 . .
C10 C11 H11B 109.5 . .
C10 C11 H11C 109.5 . .
H11A C11 H11B 109.5 . .
H11A C11 H11C 109.5 . .
H11B C11 H11C 109.5 . .

loop_
_geom_bond_atom_site_label_1
_geom_bond_atom_site_label_2
_geom_bond_distance
_geom_bond_site_symmetry_2
Zn1 Zn1 3.1123(5) 3_566
Zn1 O1 2.0531(17) .
Zn1 O3 2.0426(18) .
Zn1 N1 2.008(2) .
Zn1 O2 2.0672(18) .
Zn1 O4 2.0537(17) .
S1 C5 1.711(2) .
S1 C2 1.719(2) 4_576
O1 C1 1.246(3) .
O3 C1 1.251(3) 3_566
N1 C9 1.329(3) .
N1 C7 1.384(3) .
O2 C3 1.244(3) .
O4 C3 1.253(3) 3_566
C3 O4 1.254(3) 3_566
C3 C5 1.494(3) .
C1 O3 1.251(3) 3_566
C1 C2 1.488(3) .
N2 C8 1.377(4) .
N2 C9 1.351(3) .
N2 C12 1.470(3) .
C5 C6 1.362(4) .
C2 S1 1.719(2) 4_675
C2 C4 1.366(4) .
C6 H6 0.9300 .
C6 C4 1.409(3) 4_576
C8 H8 0.9300 .
C8 C7 1.337(4) .
C9 C10 1.490(4) .
C7 H7 0.9300 .
C4 C6 1.409(3) 4_675
C4 H4 0.9300 .
C10 H10A 0.9700 .
C10 H10B 0.9700 .
C10 C11 1.502(5) .
C12 H12A 0.9700 .
C12 H12B 0.9700 .
C12 C13 1.427(4) .
C13 C13 1.370(7) 3_667
C13 H13A 0.9700 .
C13 H13B 0.9700 .
C11 H11A 0.9600 .
C11 H11B 0.9600 .
C11 H11C 0.9600 .

loop_
_geom_torsion_atom_site_label_1
_geom_torsion_atom_site_label_2
_geom_torsion_atom_site_label_3
_geom_torsion_atom_site_label_4
_geom_torsion
_geom_torsion_site_symmetry_1
_geom_torsion_site_symmetry_4
Zn1 Zn1 O1 C1 -4.3(2) 3_566 .
Zn1 Zn1 O3 C1 -6.9(2) 3_566 3_566
Zn1 Zn1 N1 C9 88.1(3) 3_566 .
Zn1 Zn1 N1 C7 -84.6(3) 3_566 .
Zn1 Zn1 O2 C3 -1.3(3) 3_566 .
Zn1 Zn1 O4 C3 -3.63(18) 3_566 3_566
Zn1 O1 C1 O3 11.5(4) . 3_566
Zn1 O1 C1 C2 -168.16(16) . .
Zn1 N1 C9 N2 -174.26(17) . .
Zn1 N1 C9 C10 4.2(4) . .
Zn1 N1 C7 C8 175.30(18) . .
Zn1 O2 C3 O4 5.1(5) . 3_566
Zn1 O2 C3 C5 -174.1(2) . .
S1 C5 C6 C4 -1.1(3) . 4_576
S1 C2 C4 C6 1.0(3) 4_675 4_675
O1 Zn1 O3 C1 -9.2(4) . 3_566
O1 Zn1 N1 C9 155.2(2) . .
O1 Zn1 N1 C7 -17.5(2) . .
O1 Zn1 O2 C3 77.0(3) . .
O1 Zn1 O4 C3 -81.28(19) . 3_566
O1 C1 C2 S1 161.76(18) . 4_675
O1 C1 C2 C4 -12.2(4) . .
O3 Zn1 O1 C1 -2.0(3) . .
O3 Zn1 N1 C9 -20.2(2) . .
O3 Zn1 N1 C7 167.09(19) . .
O3 Zn1 O2 C3 -79.6(3) . .
O3 Zn1 O4 C3 74.15(19) . 3_566
O3 C1 C2 S1 -17.9(3) 3_566 4_675
O3 C1 C2 C4 168.1(3) 3_566 .
N1 Zn1 O1 C1 -171.4(2) . .
N1 Zn1 O3 C1 159.8(2) . 3_566
N1 Zn1 O2 C3 173.8(3) . .
N1 Zn1 O4 C3 -178.30(18) . 3_566
N1 C9 C10 C11 -82.9(4) . .
O2 Zn1 O1 C1 -73.8(2) . .
O2 Zn1 O3 C1 62.5(2) . 3_566
O2 Zn1 N1 C9 68.5(2) . .
O2 Zn1 N1 C7 -104.2(2) . .
O2 Zn1 O4 C3 -6.2(3) . 3_566
O2 C3 C5 S1 -169.4(2) . .
O2 C3 C5 C6 14.6(4) . .
O4 Zn1 O1 C1 82.0(2) . .
O4 Zn1 O3 C1 -92.8(2) . 3_566
O4 Zn1 N1 C9 -114.9(2) . .
O4 Zn1 N1 C7 72.4(2) . .
O4 Zn1 O2 C3 1.5(5) . .
O4 C3 C5 S1 11.3(3) 3_566 .
O4 C3 C5 C6 -164.6(3) 3_566 .
C3 C5 C6 C4 175.2(2) . 4_576
C1 C2 C4 C6 175.4(2) . 4_675
N2 C8 C7 N1 -0.9(3) . .
N2 C9 C10 C11 95.4(3) . .
N2 C12 C13 C13 12.6(14) . 3_667
C2 S1 C5 C3 -176.1(2) 4_576 .
C2 S1 C5 C6 0.5(2) 4_576 .
C8 N2 C9 N1 0.2(3) . .
C8 N2 C9 C10 -178.3(3) . .
C8 N2 C12 C13 72.8(5) . .
C9 N1 C7 C8 1.0(3) . .
C9 N2 C8 C7 0.5(3) . .
C9 N2 C12 C13 -101.8(5) . .
C7 N1 C9 N2 -0.7(3) . .
C7 N1 C9 C10 177.7(3) . .
C12 N2 C8 C7 -175.1(2) . .
C12 N2 C9 N1 175.5(2) . .
C12 N2 C9 C10 -2.9(4) . .
